data_4130044
loop_
_publ_author_name
'Nerush, Alexander'
'Vogt, Matthias'
'Gellrich, Urs'
'Leitus, Gregory'
'Ben-David, Yehoshoa'
'Milstein, David'

_publ_section_title
;
 Template Catalysis by Metal-Ligand Cooperation. C-C Bond Formation via
 Conjugate Addition of Non-activated Nitriles under Mild, Base-free
 Conditions Catalyzed by a Manganese Pincer Complex.
;
_journal_issue 22
_journal_name_full 'Journal of the American Chemical Society'
_journal_page_first 6985
_journal_page_last 6997
_journal_paper_doi 10.1021/jacs.5b13208
_journal_volume 138
_journal_year 2016
_chemical_formula_moiety 'C33 H49 Mn N2 O2 P2, C4 H8 O'
_chemical_formula_sum 'C37 H57 Mn N2 O3 P2'
_chemical_formula_weight 694.73
_space_group_IT_number 2
_space_group_name_Hall '-P 1'
_space_group_name_H-M_alt 'P -1'
_symmetry_cell_setting triclinic
_symmetry_space_group_name_Hall '-P 1'
_symmetry_space_group_name_H-M 'P -1'
_atom_sites_solution_hydrogens geom
_atom_sites_solution_primary direct
_atom_sites_solution_secondary difmap
_audit_creation_method SHELXL-97
_cell_angle_alpha 116.17(3)
_cell_angle_beta 91.63(2)
_cell_angle_gamma 98.83(3)
_cell_formula_units_Z 2
_cell_length_a 11.956(2)
_cell_length_b 12.902(3)
_cell_length_c 13.400(3)
_cell_measurement_reflns_used 14352
_cell_measurement_temperature 120(2)
_cell_measurement_theta_max 26.73
_cell_measurement_theta_min 2.1
_cell_volume 1822.4(9)
_computing_cell_refinement HKL
_computing_data_collection 'Collect package (Bruker Nonius)'
_computing_data_reduction HKL
_computing_structure_refinement 'SHELXL-97 (Sheldrick, 1997)'
_computing_structure_solution 'SHELXS-97 (Sheldrick, 1990)'
_diffrn_ambient_temperature 120(2)
_diffrn_measured_fraction_theta_full 0.995
_diffrn_measured_fraction_theta_max 0.995
_diffrn_measurement_device_type 'Nonius KappaCCD'
_diffrn_measurement_method 'phi and omega scans'
_diffrn_radiation_monochromator graphite
_diffrn_radiation_source 'fine-focus sealed tube'
_diffrn_radiation_type MoK\a
_diffrn_radiation_wavelength 0.71073
_diffrn_reflns_av_R_equivalents 0.0324
_diffrn_reflns_av_sigmaI/netI 0.0464
_diffrn_reflns_limit_h_max 15
_diffrn_reflns_limit_h_min -14
_diffrn_reflns_limit_k_max 16
_diffrn_reflns_limit_k_min -16
_diffrn_reflns_limit_l_max 16
_diffrn_reflns_limit_l_min -16
_diffrn_reflns_number 14352
_diffrn_reflns_theta_full 26.73
_diffrn_reflns_theta_max 26.73
_diffrn_reflns_theta_min 4.18
_exptl_absorpt_coefficient_mu 0.487
_exptl_absorpt_correction_type none
_exptl_crystal_colour red
_exptl_crystal_density_diffrn 1.266
_exptl_crystal_density_method 'not measured'
_exptl_crystal_description prism
_exptl_crystal_F_000 744
_exptl_crystal_size_max 0.20
_exptl_crystal_size_mid 0.13
_exptl_crystal_size_min 0.12
_refine_diff_density_max 0.566
_refine_diff_density_min -0.498
_refine_diff_density_rms 0.063
_refine_ls_extinction_method none
_refine_ls_goodness_of_fit_ref 1.054
_refine_ls_hydrogen_treatment mixed
_refine_ls_matrix_type full
_refine_ls_number_parameters 426
_refine_ls_number_reflns 7693
_refine_ls_number_restraints 1
_refine_ls_restrained_S_all 1.055
_refine_ls_R_factor_all 0.0595
_refine_ls_R_factor_gt 0.0430
_refine_ls_shift/su_max 0.001
_refine_ls_shift/su_mean 0.000
_refine_ls_structure_factor_coef Fsqd
_refine_ls_weighting_details 'calc w=1/[\s^2^(Fo^2^)+(0.0609P)^2^+0.6250P] where P=(Fo^2^+2Fc^2^)/3'
_refine_ls_weighting_scheme calc
_refine_ls_wR_factor_gt 0.1066
_refine_ls_wR_factor_ref 0.1154
_reflns_number_gt 6128
_reflns_number_total 7693
_reflns_threshold_expression >2sigma(I)
_cod_data_source_file ja5b13208_si_002.cif
_cod_data_source_block 5
_cod_depositor_comments
;
The following automatic conversions were performed:

data item '_symmetry_cell_setting' value 'Triclinic' was changed to
'triclinic' in accordance with the
/home/saulius/struct/COD-crude-data/automatic-downloads/DataCite-retrospective/ACS/depositions/lib/dictionaries/cif_core.dic
dictionary named 'cif_core.dic' version 2.4.2 last updated on
2011-04-26.

Automatic conversion script
Id: cif_fix_values 6909 2019-04-08 15:41:33Z antanas 
;
_cod_original_sg_symbol_Hall -P1
_cod_original_sg_symbol_H-M P-1
_cod_database_code 4130044

loop_
_symmetry_equiv_pos_as_xyz
'x, y, z'
'-x, -y, -z'

loop_
_atom_site_label
_atom_site_type_symbol
_atom_site_fract_x
_atom_site_fract_y
_atom_site_fract_z
_atom_site_U_iso_or_equiv
_atom_site_adp_type
_atom_site_occupancy
_atom_site_symmetry_multiplicity
_atom_site_calc_flag
_atom_site_refinement_flags
Mn1 Mn 0.68304(2) 0.96976(2) 0.24982(2) 0.01928(10) Uani 1 1 d .
P1 P 0.69599(4) 0.80551(4) 0.27629(4) 0.02060(13) Uani 1 1 d .
P2 P 0.73116(4) 1.14107(4) 0.23047(4) 0.02087(13) Uani 1 1 d .
O1 O 0.62041(14) 0.82339(14) 0.00843(13) 0.0351(4) Uani 1 1 d .
O2 O 0.43802(12) 0.96020(14) 0.27385(14) 0.0361(4) Uani 1 1 d .
N1 N 0.85298(13) 0.96524(14) 0.23673(14) 0.0205(4) Uani 1 1 d .
H2 H 0.7184(17) 1.0984(16) 0.4687(8) 0.017(5) Uiso 1 1 d D
N2 N 0.74640(14) 1.09503(15) 0.40921(15) 0.0227(4) Uani 1 1 d .
C1 C 0.81102(17) 0.75735(18) 0.18613(18) 0.0249(4) Uani 1 1 d .
H1A H 0.8487 0.7044 0.2055 0.030 Uiso 1 1 calc R
H1B H 0.7791 0.7142 0.1066 0.030 Uiso 1 1 calc R
C2 C 0.89535(17) 0.86498(18) 0.20498(17) 0.0235(4) Uani 1 1 d .
C3 C 1.01085(17) 0.8650(2) 0.19911(18) 0.0276(5) Uani 1 1 d .
H3 H 1.0390 0.7937 0.1747 0.033 Uiso 1 1 calc R
C4 C 1.08483(17) 0.9706(2) 0.22942(17) 0.0267(5) Uani 1 1 d .
H4 H 1.1642 0.9723 0.2255 0.032 Uiso 1 1 calc R
C5 C 1.04224(17) 1.07288(19) 0.26525(17) 0.0250(4) Uani 1 1 d .
H5 H 1.0922 1.1459 0.2879 0.030 Uiso 1 1 calc R
C6 C 0.92555(16) 1.06863(18) 0.26812(17) 0.0226(4) Uani 1 1 d .
C7 C 0.87052(16) 1.17482(17) 0.31597(17) 0.0222(4) Uani 1 1 d .
H7 H 0.9211 1.2480 0.3240 0.027 Uiso 1 1 calc R
C8 C 0.57921(18) 0.66985(18) 0.21640(19) 0.0282(5) Uani 1 1 d .
C9 C 0.6247(2) 0.55482(19) 0.1809(2) 0.0374(6) Uani 1 1 d .
H9A H 0.5607 0.4883 0.1525 0.056 Uiso 1 1 calc R
H9B H 0.6676 0.5572 0.2456 0.056 Uiso 1 1 calc R
H9C H 0.6749 0.5457 0.1222 0.056 Uiso 1 1 calc R
C10 C 0.49454(18) 0.6819(2) 0.3035(2) 0.0355(6) Uani 1 1 d .
H10A H 0.4721 0.7590 0.3312 0.053 Uiso 1 1 calc R
H10B H 0.5306 0.6745 0.3660 0.053 Uiso 1 1 calc R
H10C H 0.4269 0.6200 0.2688 0.053 Uiso 1 1 calc R
C11 C 0.51374(19) 0.66155(19) 0.11257(19) 0.0320(5) Uani 1 1 d .
H11A H 0.5655 0.6530 0.0551 0.048 Uiso 1 1 calc R
H11B H 0.4822 0.7331 0.1325 0.048 Uiso 1 1 calc R
H11C H 0.4516 0.5932 0.0836 0.048 Uiso 1 1 calc R
C12 C 0.75533(17) 0.82846(18) 0.41859(18) 0.0236(4) Uani 1 1 d .
C13 C 0.87363(16) 0.90767(18) 0.44863(18) 0.0248(4) Uani 1 1 d .
H13A H 0.9011 0.9307 0.5264 0.037 Uiso 1 1 calc R
H13B H 0.8684 0.9781 0.4395 0.037 Uiso 1 1 calc R
H13C H 0.9268 0.8646 0.3991 0.037 Uiso 1 1 calc R
C14 C 0.67628(18) 0.89191(19) 0.50565(18) 0.0294(5) Uani 1 1 d .
H14A H 0.6124 0.8341 0.5053 0.044 Uiso 1 1 calc R
H14B H 0.6471 0.9487 0.4868 0.044 Uiso 1 1 calc R
H14C H 0.7191 0.9331 0.5801 0.044 Uiso 1 1 calc R
C15 C 0.77199(19) 0.7177(2) 0.4278(2) 0.0324(5) Uani 1 1 d .
H15A H 0.8127 0.7400 0.5009 0.049 Uiso 1 1 calc R
H15B H 0.8164 0.6730 0.3685 0.049 Uiso 1 1 calc R
H15C H 0.6975 0.6692 0.4199 0.049 Uiso 1 1 calc R
C16 C 0.66094(17) 1.27338(18) 0.30744(18) 0.0257(4) Uani 1 1 d .
C17 C 0.60203(19) 1.2668(2) 0.40589(19) 0.0314(5) Uani 1 1 d .
H17A H 0.5574 1.3296 0.4366 0.047 Uiso 1 1 calc R
H17B H 0.6598 1.2763 0.4642 0.047 Uiso 1 1 calc R
H17C H 0.5514 1.1904 0.3794 0.047 Uiso 1 1 calc R
C18 C 0.56665(19) 1.2751(2) 0.2280(2) 0.0346(5) Uani 1 1 d .
H18A H 0.5237 1.3367 0.2703 0.052 Uiso 1 1 calc R
H18B H 0.5152 1.1987 0.1936 0.052 Uiso 1 1 calc R
H18C H 0.6010 1.2910 0.1695 0.052 Uiso 1 1 calc R
C19 C 0.74663(19) 1.39020(19) 0.3558(2) 0.0323(5) Uani 1 1 d .
H19A H 0.7830 1.3996 0.2949 0.048 Uiso 1 1 calc R
H19B H 0.8048 1.3899 0.4086 0.048 Uiso 1 1 calc R
H19C H 0.7067 1.4555 0.3947 0.048 Uiso 1 1 calc R
C20 C 0.76735(18) 1.13649(19) 0.09140(18) 0.0264(5) Uani 1 1 d .
C21 C 0.8229(2) 1.2558(2) 0.0984(2) 0.0342(5) Uani 1 1 d .
H21A H 0.8879 1.2915 0.1565 0.051 Uiso 1 1 calc R
H21B H 0.7670 1.3079 0.1170 0.051 Uiso 1 1 calc R
H21C H 0.8493 1.2438 0.0261 0.051 Uiso 1 1 calc R
C22 C 0.85421(19) 1.0542(2) 0.04556(19) 0.0313(5) Uani 1 1 d .
H22A H 0.8627 1.0381 -0.0322 0.047 Uiso 1 1 calc R
H22B H 0.8271 0.9802 0.0488 0.047 Uiso 1 1 calc R
H22C H 0.9279 1.0920 0.0909 0.047 Uiso 1 1 calc R
C23 C 0.66055(19) 1.0846(2) 0.00543(19) 0.0318(5) Uani 1 1 d .
H23A H 0.6065 1.1387 0.0289 0.048 Uiso 1 1 calc R
H23B H 0.6248 1.0088 0.0009 0.048 Uiso 1 1 calc R
H23C H 0.6825 1.0733 -0.0681 0.048 Uiso 1 1 calc R
C24 C 0.64533(17) 0.87925(18) 0.10513(18) 0.0248(4) Uani 1 1 d .
C25 C 0.53580(17) 0.96786(17) 0.26714(17) 0.0234(4) Uani 1 1 d .
C26 C 0.83405(16) 1.18266(17) 0.42806(17) 0.0220(4) Uani 1 1 d .
C27 C 0.89427(17) 1.27206(18) 0.52532(18) 0.0244(4) Uani 1 1 d .
H27 H 0.958(2) 1.327(2) 0.514(2) 0.033(6) Uiso 1 1 d .
C28 C 0.87911(16) 1.30437(17) 0.64134(18) 0.0238(4) Uani 1 1 d .
C29 C 0.95530(18) 1.40231(19) 0.72489(19) 0.0281(5) Uani 1 1 d .
H29 H 1.0166 1.4404 0.7023 0.034 Uiso 1 1 calc R
C30 C 0.94372(19) 1.44418(19) 0.83753(19) 0.0331(5) Uani 1 1 d .
H30 H 0.9963 1.5102 0.8905 0.040 Uiso 1 1 calc R
C31 C 0.85539(19) 1.3903(2) 0.87418(19) 0.0311(5) Uani 1 1 d .
H31 H 0.8465 1.4195 0.9516 0.037 Uiso 1 1 calc R
C32 C 0.78106(18) 1.2934(2) 0.79541(19) 0.0300(5) Uani 1 1 d .
H32 H 0.7209 1.2555 0.8193 0.036 Uiso 1 1 calc R
C33 C 0.79261(17) 1.25034(19) 0.68206(18) 0.0267(5) Uani 1 1 d .
H33 H 0.7409 1.1826 0.6303 0.032 Uiso 1 1 calc RD
O3 O 1.09388(14) 1.32348(15) 0.24974(15) 0.0431(4) Uani 1 1 d .
C41 C 1.1615(2) 1.4052(2) 0.3519(2) 0.0371(6) Uani 1 1 d .
H41A H 1.1514 1.3776 0.4098 0.045 Uiso 1 1 calc R
H41B H 1.1392 1.4832 0.3796 0.045 Uiso 1 1 calc R
C42 C 1.2833(2) 1.4128(3) 0.3261(2) 0.0543(8) Uani 1 1 d .
H42A H 1.3189 1.3527 0.3353 0.065 Uiso 1 1 calc R
H42B H 1.3291 1.4917 0.3741 0.065 Uiso 1 1 calc R
C43 C 1.2704(2) 1.3889(2) 0.2037(2) 0.0450(7) Uani 1 1 d .
H43A H 1.2619 1.4606 0.1966 0.054 Uiso 1 1 calc R
H43B H 1.3359 1.3577 0.1650 0.054 Uiso 1 1 calc R
C44 C 1.1625(2) 1.2978(2) 0.1592(2) 0.0494(7) Uani 1 1 d .
H44A H 1.1223 1.3019 0.0958 0.059 Uiso 1 1 calc R
H44B H 1.1801 1.2179 0.1330 0.059 Uiso 1 1 calc R

loop_
_atom_site_aniso_label
_atom_site_aniso_U_11
_atom_site_aniso_U_22
_atom_site_aniso_U_33
_atom_site_aniso_U_23
_atom_site_aniso_U_13
_atom_site_aniso_U_12
Mn1 0.01936(15) 0.01943(17) 0.01811(18) 0.00815(13) 0.00093(11) 0.00213(11)
P1 0.0216(2) 0.0189(3) 0.0197(3) 0.0082(2) 0.0003(2) 0.00128(19)
P2 0.0225(2) 0.0215(3) 0.0196(3) 0.0106(2) 0.0021(2) 0.00296(19)
O1 0.0421(9) 0.0329(9) 0.0247(9) 0.0090(7) -0.0015(7) 0.0044(7)
O2 0.0209(7) 0.0358(9) 0.0422(10) 0.0095(8) 0.0051(7) 0.0041(6)
N1 0.0224(8) 0.0244(9) 0.0167(9) 0.0112(7) 0.0021(6) 0.0042(7)
N2 0.0244(8) 0.0230(9) 0.0205(10) 0.0103(7) 0.0037(7) 0.0023(7)
C1 0.0246(10) 0.0239(10) 0.0251(12) 0.0096(9) 0.0023(8) 0.0061(8)
C2 0.0260(10) 0.0288(11) 0.0180(11) 0.0116(9) 0.0035(8) 0.0075(8)
C3 0.0275(10) 0.0353(12) 0.0241(12) 0.0155(10) 0.0069(9) 0.0107(9)
C4 0.0214(9) 0.0439(13) 0.0209(11) 0.0192(10) 0.0043(8) 0.0082(9)
C5 0.0223(10) 0.0356(12) 0.0199(11) 0.0161(9) 0.0027(8) 0.0013(8)
C6 0.0223(9) 0.0285(11) 0.0167(10) 0.0110(9) 0.0025(8) 0.0016(8)
C7 0.0221(9) 0.0242(10) 0.0193(11) 0.0104(9) 0.0016(8) -0.0003(8)
C8 0.0265(10) 0.0220(10) 0.0320(13) 0.0110(9) -0.0026(9) -0.0027(8)
C9 0.0401(13) 0.0208(11) 0.0438(15) 0.0108(10) -0.0089(11) -0.0007(9)
C10 0.0265(11) 0.0366(13) 0.0416(15) 0.0204(11) -0.0024(10) -0.0073(9)
C11 0.0303(11) 0.0242(11) 0.0332(13) 0.0086(10) -0.0054(9) -0.0028(9)
C12 0.0254(10) 0.0238(10) 0.0218(11) 0.0115(9) 0.0000(8) 0.0019(8)
C13 0.0231(10) 0.0280(11) 0.0230(11) 0.0127(9) -0.0018(8) 0.0007(8)
C14 0.0308(11) 0.0333(12) 0.0236(12) 0.0143(10) 0.0025(9) -0.0003(9)
C15 0.0346(11) 0.0313(12) 0.0345(13) 0.0196(11) -0.0036(10) 0.0008(9)
C16 0.0291(10) 0.0222(10) 0.0274(12) 0.0122(9) 0.0027(9) 0.0064(8)
C17 0.0347(11) 0.0281(11) 0.0330(13) 0.0129(10) 0.0108(10) 0.0121(9)
C18 0.0349(12) 0.0339(13) 0.0372(14) 0.0161(11) 0.0003(10) 0.0125(10)
C19 0.0367(12) 0.0238(11) 0.0356(13) 0.0130(10) 0.0022(10) 0.0051(9)
C20 0.0302(10) 0.0303(11) 0.0222(11) 0.0151(9) 0.0032(9) 0.0053(9)
C21 0.0404(12) 0.0356(13) 0.0319(13) 0.0207(11) 0.0060(10) 0.0039(10)
C22 0.0338(11) 0.0415(13) 0.0225(12) 0.0173(10) 0.0069(9) 0.0086(10)
C23 0.0364(12) 0.0369(12) 0.0242(12) 0.0162(10) -0.0001(9) 0.0062(10)
C24 0.0257(10) 0.0244(11) 0.0260(13) 0.0135(10) 0.0018(9) 0.0032(8)
C25 0.0273(10) 0.0202(10) 0.0193(11) 0.0062(8) 0.0012(8) 0.0034(8)
C26 0.0221(9) 0.0221(10) 0.0252(11) 0.0133(9) 0.0015(8) 0.0054(8)
C27 0.0228(9) 0.0236(10) 0.0275(12) 0.0129(9) 0.0013(8) 0.0018(8)
C28 0.0243(10) 0.0222(10) 0.0247(11) 0.0095(9) 0.0000(8) 0.0076(8)
C29 0.0259(10) 0.0265(11) 0.0290(12) 0.0108(10) -0.0020(9) 0.0034(8)
C30 0.0364(12) 0.0263(11) 0.0278(13) 0.0057(10) -0.0091(10) 0.0037(9)
C31 0.0363(12) 0.0352(12) 0.0208(12) 0.0098(10) 0.0000(9) 0.0136(10)
C32 0.0279(11) 0.0379(13) 0.0269(12) 0.0159(10) 0.0031(9) 0.0092(9)
C33 0.0241(10) 0.0280(11) 0.0247(12) 0.0093(9) -0.0004(8) 0.0042(8)
O3 0.0374(9) 0.0398(10) 0.0448(11) 0.0169(8) 0.0043(8) -0.0067(7)
C41 0.0427(13) 0.0320(12) 0.0365(14) 0.0157(11) 0.0030(11) 0.0061(10)
C42 0.0380(14) 0.0659(19) 0.0460(17) 0.0161(15) 0.0018(12) 0.0019(13)
C43 0.0357(13) 0.0459(15) 0.0502(17) 0.0203(13) 0.0091(12) 0.0017(11)
C44 0.0534(16) 0.0397(15) 0.0414(16) 0.0106(12) 0.0076(13) -0.0070(12)

loop_
_atom_type_symbol
_atom_type_description
_atom_type_scat_dispersion_real
_atom_type_scat_dispersion_imag
_atom_type_scat_source
C C 0.0033 0.0016 'International Tables Vol C Tables 4.2.6.8 and 6.1.1.4'
H H 0.0000 0.0000 'International Tables Vol C Tables 4.2.6.8 and 6.1.1.4'
N N 0.0061 0.0033 'International Tables Vol C Tables 4.2.6.8 and 6.1.1.4'
O O 0.0106 0.0060 'International Tables Vol C Tables 4.2.6.8 and 6.1.1.4'
P P 0.1023 0.0942 'International Tables Vol C Tables 4.2.6.8 and 6.1.1.4'
Mn Mn 0.3368 0.7283 'International Tables Vol C Tables 4.2.6.8 and 6.1.1.4'

loop_
_geom_angle_atom_site_label_1
_geom_angle_atom_site_label_2
_geom_angle_atom_site_label_3
_geom_angle
C24 Mn1 C25 88.92(10)
C24 Mn1 N1 92.82(9)
C25 Mn1 N1 175.76(8)
C24 Mn1 N2 169.36(8)
C25 Mn1 N2 97.50(9)
N1 Mn1 N2 81.37(8)
C24 Mn1 P1 90.25(7)
C25 Mn1 P1 96.57(7)
N1 Mn1 P1 79.56(6)
N2 Mn1 P1 97.40(6)
C24 Mn1 P2 94.14(7)
C25 Mn1 P2 100.77(7)
N1 Mn1 P2 82.98(6)
N2 Mn1 P2 76.37(6)
P1 Mn1 P2 162.18(2)
C1 P1 C12 104.47(10)
C1 P1 C8 103.08(10)
C12 P1 C8 108.09(10)
C1 P1 Mn1 96.98(7)
C12 P1 Mn1 118.53(7)
C8 P1 Mn1 121.98(8)
C7 P2 C16 105.24(10)
C7 P2 C20 106.16(9)
C16 P2 C20 108.27(10)
C7 P2 Mn1 89.30(7)
C16 P2 Mn1 121.68(7)
C20 P2 Mn1 121.37(8)
C6 N1 C2 119.37(17)
C6 N1 Mn1 117.79(14)
C2 N1 Mn1 122.70(13)
C26 N2 Mn1 121.71(15)
C26 N2 H2 114.2(12)
Mn1 N2 H2 124.1(12)
C2 C1 P1 107.91(14)
C2 C1 H1A 110.1
P1 C1 H1A 110.1
C2 C1 H1B 110.1
P1 C1 H1B 110.1
H1A C1 H1B 108.4
N1 C2 C3 121.42(19)
N1 C2 C1 115.84(17)
C3 C2 C1 122.56(19)
C2 C3 C4 119.1(2)
C2 C3 H3 120.4
C4 C3 H3 120.4
C5 C4 C3 119.45(19)
C5 C4 H4 120.3
C3 C4 H4 120.3
C4 C5 C6 119.58(19)
C4 C5 H5 120.2
C6 C5 H5 120.2
N1 C6 C5 121.02(19)
N1 C6 C7 114.39(16)
C5 C6 C7 124.29(18)
C6 C7 C26 104.81(17)
C6 C7 P2 108.62(14)
C26 C7 P2 102.92(13)
C6 C7 H7 113.2
C26 C7 H7 113.2
P2 C7 H7 113.2
C11 C8 C9 107.24(19)
C11 C8 C10 107.55(18)
C9 C8 C10 110.16(19)
C11 C8 P1 109.69(15)
C9 C8 P1 113.17(15)
C10 C8 P1 108.88(15)
C8 C9 H9A 109.5
C8 C9 H9B 109.5
H9A C9 H9B 109.5
C8 C9 H9C 109.5
H9A C9 H9C 109.5
H9B C9 H9C 109.5
C8 C10 H10A 109.5
C8 C10 H10B 109.5
H10A C10 H10B 109.5
C8 C10 H10C 109.5
H10A C10 H10C 109.5
H10B C10 H10C 109.5
C8 C11 H11A 109.5
C8 C11 H11B 109.5
H11A C11 H11B 109.5
C8 C11 H11C 109.5
H11A C11 H11C 109.5
H11B C11 H11C 109.5
C15 C12 C13 106.27(17)
C15 C12 C14 108.76(18)
C13 C12 C14 108.85(17)
C15 C12 P1 116.06(15)
C13 C12 P1 108.01(14)
C14 C12 P1 108.70(14)
C12 C13 H13A 109.5
C12 C13 H13B 109.5
H13A C13 H13B 109.5
C12 C13 H13C 109.5
H13A C13 H13C 109.5
H13B C13 H13C 109.5
C12 C14 H14A 109.5
C12 C14 H14B 109.5
H14A C14 H14B 109.5
C12 C14 H14C 109.5
H14A C14 H14C 109.5
H14B C14 H14C 109.5
C12 C15 H15A 109.5
C12 C15 H15B 109.5
H15A C15 H15B 109.5
C12 C15 H15C 109.5
H15A C15 H15C 109.5
H15B C15 H15C 109.5
C18 C16 C19 109.78(18)
C18 C16 C17 106.07(18)
C19 C16 C17 107.08(18)
C18 C16 P2 109.64(15)
C19 C16 P2 112.47(15)
C17 C16 P2 111.57(15)
C16 C17 H17A 109.5
C16 C17 H17B 109.5
H17A C17 H17B 109.5
C16 C17 H17C 109.5
H17A C17 H17C 109.5
H17B C17 H17C 109.5
C16 C18 H18A 109.5
C16 C18 H18B 109.5
H18A C18 H18B 109.5
C16 C18 H18C 109.5
H18A C18 H18C 109.5
H18B C18 H18C 109.5
C16 C19 H19A 109.5
C16 C19 H19B 109.5
H19A C19 H19B 109.5
C16 C19 H19C 109.5
H19A C19 H19C 109.5
H19B C19 H19C 109.5
C21 C20 C23 109.22(19)
C21 C20 C22 106.32(17)
C23 C20 C22 107.55(18)
C21 C20 P2 114.75(16)
C23 C20 P2 110.60(15)
C22 C20 P2 108.07(15)
C20 C21 H21A 109.5
C20 C21 H21B 109.5
H21A C21 H21B 109.5
C20 C21 H21C 109.5
H21A C21 H21C 109.5
H21B C21 H21C 109.5
C20 C22 H22A 109.5
C20 C22 H22B 109.5
H22A C22 H22B 109.5
C20 C22 H22C 109.5
H22A C22 H22C 109.5
H22B C22 H22C 109.5
C20 C23 H23A 109.5
C20 C23 H23B 109.5
H23A C23 H23B 109.5
C20 C23 H23C 109.5
H23A C23 H23C 109.5
H23B C23 H23C 109.5
O1 C24 Mn1 177.13(19)
O2 C25 Mn1 176.20(18)
N2 C26 C27 132.4(2)
N2 C26 C7 109.91(17)
C27 C26 C7 117.67(17)
C26 C27 C28 130.80(19)
C26 C27 H27 115.0(13)
C28 C27 H27 114.1(14)
C33 C28 C29 115.2(2)
C33 C28 C27 126.56(19)
C29 C28 C27 118.24(19)
C30 C29 C28 122.5(2)
C30 C29 H29 118.7
C28 C29 H29 118.7
C29 C30 C31 120.5(2)
C29 C30 H30 119.7
C31 C30 H30 119.7
C32 C31 C30 118.5(2)
C32 C31 H31 120.7
C30 C31 H31 120.7
C31 C32 C33 121.3(2)
C31 C32 H32 119.4
C33 C32 H32 119.4
C32 C33 C28 121.9(2)
C32 C33 H33 119.0
C28 C33 H33 119.0
C44 O3 C41 109.39(18)
O3 C41 C42 106.6(2)
O3 C41 H41A 110.4
C42 C41 H41A 110.4
O3 C41 H41B 110.4
C42 C41 H41B 110.4
H41A C41 H41B 108.6
C41 C42 C43 101.9(2)
C41 C42 H42A 111.4
C43 C42 H42A 111.4
C41 C42 H42B 111.4
C43 C42 H42B 111.4
H42A C42 H42B 109.3
C44 C43 C42 101.4(2)
C44 C43 H43A 111.5
C42 C43 H43A 111.5
C44 C43 H43B 111.5
C42 C43 H43B 111.5
H43A C43 H43B 109.3
O3 C44 C43 106.5(2)
O3 C44 H44A 110.4
C43 C44 H44A 110.4
O3 C44 H44B 110.4
C43 C44 H44B 110.4
H44A C44 H44B 108.6

loop_
_geom_bond_atom_site_label_1
_geom_bond_atom_site_label_2
_geom_bond_distance
Mn1 C24 1.766(2)
Mn1 C25 1.780(2)
Mn1 N1 2.0519(16)
Mn1 N2 2.058(2)
Mn1 P1 2.3241(7)
Mn1 P2 2.3254(8)
P1 C1 1.852(2)
P1 C12 1.894(2)
P1 C8 1.898(2)
P2 C7 1.873(2)
P2 C16 1.902(2)
P2 C20 1.903(2)
O1 C24 1.173(3)
O2 C25 1.167(2)
N1 C6 1.356(3)
N1 C2 1.356(3)
N2 C26 1.345(2)
N2 H2 0.860(14)
C1 C2 1.502(3)
C1 H1A 0.9900
C1 H1B 0.9900
C2 C3 1.385(3)
C3 C4 1.387(3)
C3 H3 0.9500
C4 C5 1.375(3)
C4 H4 0.9500
C5 C6 1.390(3)
C5 H5 0.9500
C6 C7 1.499(3)
C7 C26 1.540(3)
C7 H7 1.0000
C8 C11 1.530(3)
C8 C9 1.538(3)
C8 C10 1.538(3)
C9 H9A 0.9800
C9 H9B 0.9800
C9 H9C 0.9800
C10 H10A 0.9800
C10 H10B 0.9800
C10 H10C 0.9800
C11 H11A 0.9800
C11 H11B 0.9800
C11 H11C 0.9800
C12 C15 1.529(3)
C12 C13 1.539(3)
C12 C14 1.543(3)
C13 H13A 0.9800
C13 H13B 0.9800
C13 H13C 0.9800
C14 H14A 0.9800
C14 H14B 0.9800
C14 H14C 0.9800
C15 H15A 0.9800
C15 H15B 0.9800
C15 H15C 0.9800
C16 C18 1.538(3)
C16 C19 1.539(3)
C16 C17 1.542(3)
C17 H17A 0.9800
C17 H17B 0.9800
C17 H17C 0.9800
C18 H18A 0.9800
C18 H18B 0.9800
C18 H18C 0.9800
C19 H19A 0.9800
C19 H19B 0.9800
C19 H19C 0.9800
C20 C21 1.541(3)
C20 C23 1.542(3)
C20 C22 1.543(3)
C21 H21A 0.9800
C21 H21B 0.9800
C21 H21C 0.9800
C22 H22A 0.9800
C22 H22B 0.9800
C22 H22C 0.9800
C23 H23A 0.9800
C23 H23B 0.9800
C23 H23C 0.9800
C26 C27 1.383(3)
C27 C28 1.446(3)
C27 H27 1.02(2)
C28 C33 1.414(3)
C28 C29 1.422(3)
C29 C30 1.380(3)
C29 H29 0.9500
C30 C31 1.395(3)
C30 H30 0.9500
C31 C32 1.381(3)
C31 H31 0.9500
C32 C33 1.388(3)
C32 H32 0.9500
C33 H33 0.9500
O3 C44 1.429(3)
O3 C41 1.429(3)
C41 C42 1.505(3)
C41 H41A 0.9900
C41 H41B 0.9900
C42 C43 1.528(4)
C42 H42A 0.9900
C42 H42B 0.9900
C43 C44 1.508(3)
C43 H43A 0.9900
C43 H43B 0.9900
C44 H44A 0.9900
C44 H44B 0.9900

loop_
_geom_torsion_atom_site_label_1
_geom_torsion_atom_site_label_2
_geom_torsion_atom_site_label_3
_geom_torsion_atom_site_label_4
_geom_torsion
C24 Mn1 P1 C1 61.28(10)
C25 Mn1 P1 C1 150.22(10)
N1 Mn1 P1 C1 -31.54(9)
N2 Mn1 P1 C1 -111.30(9)
P2 Mn1 P1 C1 -43.19(11)
C24 Mn1 P1 C12 171.96(10)
C25 Mn1 P1 C12 -99.11(10)
N1 Mn1 P1 C12 79.14(9)
N2 Mn1 P1 C12 -0.63(9)
P2 Mn1 P1 C12 67.49(11)
C24 Mn1 P1 C8 -48.92(11)
C25 Mn1 P1 C8 40.02(11)
N1 Mn1 P1 C8 -141.73(10)
N2 Mn1 P1 C8 138.50(10)
P2 Mn1 P1 C8 -153.38(10)
C24 Mn1 P2 C7 -129.24(10)
C25 Mn1 P2 C7 141.08(9)
N1 Mn1 P2 C7 -36.91(8)
N2 Mn1 P2 C7 45.88(8)
P1 Mn1 P2 C7 -25.37(10)
C24 Mn1 P2 C16 123.22(11)
C25 Mn1 P2 C16 33.54(11)
N1 Mn1 P2 C16 -144.45(10)
N2 Mn1 P2 C16 -61.66(10)
P1 Mn1 P2 C16 -132.90(10)
C24 Mn1 P2 C20 -20.67(10)
C25 Mn1 P2 C20 -110.35(11)
N1 Mn1 P2 C20 71.67(10)
N2 Mn1 P2 C20 154.45(9)
P1 Mn1 P2 C20 83.21(12)
C24 Mn1 N1 C6 119.80(16)
N2 Mn1 N1 C6 -51.23(15)
P1 Mn1 N1 C6 -150.46(15)
P2 Mn1 N1 C6 25.97(14)
C24 Mn1 N1 C2 -64.41(17)
N2 Mn1 N1 C2 124.56(16)
P1 Mn1 N1 C2 25.33(15)
P2 Mn1 N1 C2 -158.24(16)
C24 Mn1 N2 C26 -9.1(5)
C25 Mn1 N2 C26 -135.78(17)
N1 Mn1 N2 C26 48.35(16)
P1 Mn1 N2 C26 126.55(15)
P2 Mn1 N2 C26 -36.46(15)
C12 P1 C1 C2 -81.90(16)
C8 P1 C1 C2 165.20(15)
Mn1 P1 C1 C2 40.01(15)
C6 N1 C2 C3 -2.9(3)
Mn1 N1 C2 C3 -178.65(15)
C6 N1 C2 C1 172.26(18)
Mn1 N1 C2 C1 -3.5(2)
P1 C1 C2 N1 -27.9(2)
P1 C1 C2 C3 147.19(18)
N1 C2 C3 C4 1.8(3)
C1 C2 C3 C4 -173.0(2)
C2 C3 C4 C5 0.4(3)
C3 C4 C5 C6 -1.5(3)
C2 N1 C6 C5 1.8(3)
Mn1 N1 C6 C5 177.75(15)
C2 N1 C6 C7 -172.13(17)
Mn1 N1 C6 C7 3.8(2)
C4 C5 C6 N1 0.4(3)
C4 C5 C6 C7 173.70(19)
N1 C6 C7 C26 67.9(2)
C5 C6 C7 C26 -105.8(2)
N1 C6 C7 P2 -41.5(2)
C5 C6 C7 P2 144.77(18)
C16 P2 C7 C6 173.54(13)
C20 P2 C7 C6 -71.80(15)
Mn1 P2 C7 C6 50.78(13)
C16 P2 C7 C26 62.81(15)
C20 P2 C7 C26 177.47(13)
Mn1 P2 C7 C26 -59.95(12)
C1 P1 C8 C11 -80.60(17)
C12 P1 C8 C11 169.17(15)
Mn1 P1 C8 C11 26.38(18)
C1 P1 C8 C9 39.10(19)
C12 P1 C8 C9 -71.13(19)
Mn1 P1 C8 C9 146.08(15)
C1 P1 C8 C10 161.96(16)
C12 P1 C8 C10 51.73(18)
Mn1 P1 C8 C10 -91.06(16)
C1 P1 C12 C15 -68.11(17)
C8 P1 C12 C15 41.17(18)
Mn1 P1 C12 C15 -174.56(13)
C1 P1 C12 C13 51.03(16)
C8 P1 C12 C13 160.31(14)
Mn1 P1 C12 C13 -55.42(16)
C1 P1 C12 C14 168.98(14)
C8 P1 C12 C14 -81.74(15)
Mn1 P1 C12 C14 62.53(15)
C7 P2 C16 C18 161.65(14)
C20 P2 C16 C18 48.46(17)
Mn1 P2 C16 C18 -99.54(15)
C7 P2 C16 C19 39.20(18)
C20 P2 C16 C19 -73.98(18)
Mn1 P2 C16 C19 138.02(14)
C7 P2 C16 C17 -81.14(16)
C20 P2 C16 C17 165.67(15)
Mn1 P2 C16 C17 17.67(18)
C7 P2 C20 C21 -67.55(18)
C16 P2 C20 C21 45.02(18)
Mn1 P2 C20 C21 -166.86(13)
C7 P2 C20 C23 168.35(15)
C16 P2 C20 C23 -79.07(17)
Mn1 P2 C20 C23 69.05(17)
C7 P2 C20 C22 50.87(16)
C16 P2 C20 C22 163.45(14)
Mn1 P2 C20 C22 -48.44(16)
Mn1 N2 C26 C27 -176.33(18)
Mn1 N2 C26 C7 2.6(2)
C6 C7 C26 N2 -70.8(2)
P2 C7 C26 N2 42.78(19)
C6 C7 C26 C27 108.3(2)
P2 C7 C26 C27 -138.11(16)
N2 C26 C27 C28 -3.2(4)
C7 C26 C27 C28 178.0(2)
C26 C27 C28 C33 -2.0(4)
C26 C27 C28 C29 -179.9(2)
C33 C28 C29 C30 -2.0(3)
C27 C28 C29 C30 176.1(2)
C28 C29 C30 C31 0.4(3)
C29 C30 C31 C32 0.9(3)
C30 C31 C32 C33 -0.5(3)
C31 C32 C33 C28 -1.3(3)
C29 C28 C33 C32 2.4(3)
C27 C28 C33 C32 -175.5(2)
C44 O3 C41 C42 -11.1(3)
O3 C41 C42 C43 30.4(3)
C41 C42 C43 C44 -37.0(3)
C41 O3 C44 C43 -13.5(3)
C42 C43 C44 O3 31.7(3)
